data_1516650
loop_
_publ_author_name
'Yang, Yong'
'Swager, Timothy M.'

_publ_section_title
;
 Main-Chain Calix[4]arene Elastomers by Ring-Opening Metathesis
 Polymerization
;
_journal_issue 21
_journal_name_full Macromolecules
_journal_page_first 7437
_journal_paper_doi 10.1021/ma071304+
_journal_volume 40
_journal_year 2007
_chemical_formula_sum 'C51 H68 O5'
_chemical_formula_weight 761.05
_chemical_name_systematic
; 
 ? 
;
_space_group_IT_number 14
_symmetry_cell_setting monoclinic
_symmetry_space_group_name_Hall '-P 2ybc'
_symmetry_space_group_name_H-M 'P 1 21/c 1'
_atom_sites_solution_hydrogens geom
_atom_sites_solution_primary direct
_atom_sites_solution_secondary difmap
_audit_creation_method SHELXL-97
_cell_angle_alpha 90.00
_cell_angle_beta 108.7730(10)
_cell_angle_gamma 90.00
_cell_formula_units_Z 4
_cell_length_a 12.8482(4)
_cell_length_b 18.7165(5)
_cell_length_c 19.2753(6)
_cell_measurement_reflns_used 7899
_cell_measurement_temperature 100(2)
_cell_measurement_theta_max 30.54
_cell_measurement_theta_min 2.32
_cell_volume 4388.6(2)
_computing_cell_refinement 'SAINT 5 (Bruker-AXS, 2003)'
_computing_data_collection 'SMART 5 (Bruker-AXS, 2003)'
_computing_data_reduction 'SAINT 5 (Bruker-AXS, 2003)'
_computing_molecular_graphics 'Bruker SHELXTL'
_computing_publication_material 'Bruker SHELXTL'
_computing_structure_refinement 'SHELXL-97 (Sheldrick, 1997)'
_computing_structure_solution 'SHELXS-97 (Sheldrick, 1990)'
_diffrn_ambient_temperature 100(2)
_diffrn_measured_fraction_theta_full 1.000
_diffrn_measured_fraction_theta_max 1.000
_diffrn_measurement_device_type 'Bruker Smart APEX CCD'
_diffrn_measurement_method 'omega and phi scans'
_diffrn_radiation_monochromator graphite
_diffrn_radiation_source 'fine-focus sealed tube'
_diffrn_radiation_type MoK\a
_diffrn_radiation_wavelength 0.71073
_diffrn_reflns_av_R_equivalents 0.0365
_diffrn_reflns_av_sigmaI/netI 0.0238
_diffrn_reflns_limit_h_max 16
_diffrn_reflns_limit_h_min -17
_diffrn_reflns_limit_k_max 25
_diffrn_reflns_limit_k_min -25
_diffrn_reflns_limit_l_max 26
_diffrn_reflns_limit_l_min -26
_diffrn_reflns_number 84698
_diffrn_reflns_theta_full 29.57
_diffrn_reflns_theta_max 29.57
_diffrn_reflns_theta_min 2.00
_exptl_absorpt_coefficient_mu 0.072
_exptl_absorpt_correction_T_max 0.9857
_exptl_absorpt_correction_T_min 0.9717
_exptl_absorpt_correction_type multi-scan
_exptl_absorpt_process_details sadabs
_exptl_crystal_colour colorless
_exptl_crystal_density_diffrn 1.152
_exptl_crystal_density_meas ?
_exptl_crystal_density_method 'not measured'
_exptl_crystal_description block
_exptl_crystal_F_000 1656
_exptl_crystal_size_max 0.40
_exptl_crystal_size_mid 0.35
_exptl_crystal_size_min 0.20
_refine_diff_density_max 1.019
_refine_diff_density_min -1.139
_refine_diff_density_rms 0.072
_refine_ls_extinction_method none
_refine_ls_goodness_of_fit_ref 1.033
_refine_ls_hydrogen_treatment mixed
_refine_ls_matrix_type full
_refine_ls_number_parameters 534
_refine_ls_number_reflns 12300
_refine_ls_number_restraints 3
_refine_ls_restrained_S_all 1.050
_refine_ls_R_factor_all 0.0759
_refine_ls_R_factor_gt 0.0633
_refine_ls_shift/su_max 0.000
_refine_ls_shift/su_mean 0.000
_refine_ls_structure_factor_coef Fsqd
_refine_ls_weighting_details 'calc w=1/[\s^2^(Fo^2^)+(0.1024P)^2^+2.8859P] where P=(Fo^2^+2Fc^2^)/3'
_refine_ls_weighting_scheme calc
_refine_ls_wR_factor_gt 0.1707
_refine_ls_wR_factor_ref 0.1833
_reflns_number_gt 10071
_reflns_number_total 12300
_reflns_threshold_expression >2sigma(I)
_cod_data_source_file ma071304%2Bsi20070612_035940.cif
_cod_data_source_block 05211
_cod_depositor_comments
;
The following automatic conversions were performed:

'_symmetry_cell_setting' value 'Monoclinic' changed to 'monoclinic'
according to
/usr/data/users/saulius/automatic-downloads/retrospective/ACS/lib/dictionaries/cif_core.dic
dictionary named 'cif_core.dic' version 2.4.2 from 2011-04-26.

Automatic conversion script
Id: cif_fix_values 2281 2013-09-26 08:29:07Z andrius 

The following automatic conversions were performed:

'_exptl_crystal_density_meas' value 'not measured' was changed to '?'
- the value is perceived as not measured.

Automatic conversion script
Id: cif_fix_values 3008 2015-01-20 13:52:24Z robertas 
;
_cod_original_sg_symbol_H-M P2(1)/c
_cod_database_code 1516650

loop_
_symmetry_equiv_pos_as_xyz
'x, y, z'
'-x, y+1/2, -z+1/2'
'-x, -y, -z'
'x, -y-1/2, z-1/2'

loop_
_atom_site_label
_atom_site_type_symbol
_atom_site_fract_x
_atom_site_fract_y
_atom_site_fract_z
_atom_site_U_iso_or_equiv
_atom_site_adp_type
_atom_site_occupancy
_atom_site_symmetry_multiplicity
_atom_site_calc_flag
_atom_site_refinement_flags
_atom_site_disorder_assembly
_atom_site_disorder_group
C1 C 0.20275(13) 1.02971(8) 0.48072(8) 0.0204(3) Uani 1 1 d . . .
H1A H 0.1469 1.0626 0.4494 0.024 Uiso 1 1 calc R . .
H1B H 0.2756 1.0531 0.4931 0.024 Uiso 1 1 calc R . .
C2 C 0.17609(14) 1.01263(8) 0.55034(9) 0.0223(3) Uani 1 1 d . . .
H2A H 0.1799 1.0571 0.5789 0.027 Uiso 1 1 calc R . .
H2B H 0.1000 0.9941 0.5370 0.027 Uiso 1 1 calc R . .
C3 C 0.25369(13) 0.95854(8) 0.59717(8) 0.0210(3) Uani 1 1 d . . .
H3 H 0.3298 0.9697 0.6144 0.025 Uiso 1 1 calc R . .
C4 C 0.22202(14) 0.89608(8) 0.61578(8) 0.0214(3) Uani 1 1 d . . .
H4 H 0.1453 0.8873 0.6026 0.026 Uiso 1 1 calc R . .
C5 C 0.29842(14) 0.83822(9) 0.65612(9) 0.0236(3) Uani 1 1 d . . .
H5A H 0.2903 0.8320 0.7051 0.028 Uiso 1 1 calc R . .
H5B H 0.3752 0.8529 0.6633 0.028 Uiso 1 1 calc R . .
C6 C 0.27621(14) 0.76725(8) 0.61549(8) 0.0215(3) Uani 1 1 d . . .
H6A H 0.3325 0.7318 0.6413 0.026 Uiso 1 1 calc R . .
H6B H 0.2032 0.7488 0.6136 0.026 Uiso 1 1 calc R . .
O1 O 0.20316(9) 0.96334(5) 0.44227(6) 0.0171(2) Uani 1 1 d . . .
C11 C 0.20392(12) 0.97171(7) 0.37054(8) 0.0153(3) Uani 1 1 d . . .
C12 C 0.30303(11) 0.98228(7) 0.35624(8) 0.0152(3) Uani 1 1 d . . .
C13 C 0.29865(12) 0.98957(8) 0.28332(8) 0.0170(3) Uani 1 1 d . . .
H13 H 0.3651 0.9984 0.2731 0.020 Uiso 1 1 calc R . .
C14 C 0.20084(12) 0.98451(7) 0.22476(8) 0.0168(3) Uani 1 1 d . . .
C141 C 0.20245(14) 0.99165(9) 0.14583(8) 0.0221(3) Uani 1 1 d . . .
C142 C 0.29248(17) 0.94423(12) 0.13440(10) 0.0354(4) Uani 1 1 d . . .
H14A H 0.2793 0.8944 0.1449 0.053 Uiso 1 1 calc R . .
H14B H 0.3642 0.9596 0.1675 0.053 Uiso 1 1 calc R . .
H14C H 0.2916 0.9483 0.0835 0.053 Uiso 1 1 calc R . .
C143 C 0.2307(3) 1.06981(12) 0.13310(13) 0.0531(7) Uani 1 1 d . . .
H14D H 0.2359 1.0746 0.0837 0.080 Uiso 1 1 calc R . .
H14E H 0.3011 1.0829 0.1694 0.080 Uiso 1 1 calc R . .
H14F H 0.1728 1.1015 0.1382 0.080 Uiso 1 1 calc R . .
C144 C 0.09473(19) 0.9712(2) 0.08995(11) 0.0608(8) Uani 1 1 d . . .
H14G H 0.1000 0.9766 0.0406 0.091 Uiso 1 1 calc R . .
H14H H 0.0363 1.0022 0.0952 0.091 Uiso 1 1 calc R . .
H14I H 0.0777 0.9214 0.0976 0.091 Uiso 1 1 calc R . .
C15 C 0.10441(12) 0.97233(7) 0.24146(8) 0.0169(3) Uani 1 1 d . . .
H15 H 0.0367 0.9686 0.2026 0.020 Uiso 1 1 calc R . .
C16 C 0.10456(11) 0.96552(7) 0.31373(8) 0.0157(3) Uani 1 1 d . . .
C17 C 0.41349(12) 0.98263(7) 0.41628(8) 0.0167(3) Uani 1 1 d . . .
H17A H 0.4030 0.9965 0.4632 0.020 Uiso 1 1 calc R . .
H17B H 0.4616 1.0188 0.4046 0.020 Uiso 1 1 calc R . .
O2 O 0.41110(9) 0.88630(6) 0.52771(6) 0.0192(2) Uani 1 1 d D . .
H2O H 0.3684(16) 0.8547(10) 0.5341(11) 0.023 Uiso 1 1 d D . .
C21 C 0.46232(11) 0.86287(8) 0.47971(8) 0.0163(3) Uani 1 1 d . . .
C22 C 0.50907(11) 0.79433(8) 0.48582(8) 0.0167(3) Uani 1 1 d . . .
C23 C 0.56352(12) 0.77489(8) 0.43702(8) 0.0182(3) Uani 1 1 d . . .
H23 H 0.5957 0.7287 0.4412 0.022 Uiso 1 1 calc R . .
C24 C 0.57282(12) 0.82069(8) 0.38190(8) 0.0180(3) Uani 1 1 d . . .
C241 C 0.63018(13) 0.79454(9) 0.32822(9) 0.0220(3) Uani 1 1 d . . .
C242 C 0.63678(17) 0.85254(10) 0.27375(11) 0.0329(4) Uani 1 1 d . . .
H24A H 0.5623 0.8668 0.2441 0.049 Uiso 1 1 calc R . .
H24B H 0.6760 0.8339 0.2416 0.049 Uiso 1 1 calc R . .
H24C H 0.6762 0.8941 0.3006 0.049 Uiso 1 1 calc R . .
C243 C 0.74762(14) 0.77015(10) 0.37061(11) 0.0280(3) Uani 1 1 d . . .
H24D H 0.7895 0.8106 0.3982 0.042 Uiso 1 1 calc R . .
H24E H 0.7833 0.7525 0.3360 0.042 Uiso 1 1 calc R . .
H24F H 0.7449 0.7318 0.4046 0.042 Uiso 1 1 calc R . .
C244 C 0.56415(15) 0.73119(10) 0.28452(11) 0.0314(4) Uani 1 1 d . . .
H24G H 0.5622 0.6925 0.3183 0.047 Uiso 1 1 calc R . .
H24H H 0.5993 0.7141 0.2494 0.047 Uiso 1 1 calc R . .
H24I H 0.4890 0.7467 0.2581 0.047 Uiso 1 1 calc R . .
C25 C 0.52531(12) 0.88821(8) 0.37747(8) 0.0179(3) Uani 1 1 d . . .
H25 H 0.5311 0.9205 0.3408 0.022 Uiso 1 1 calc R . .
C26 C 0.46939(11) 0.90999(7) 0.42517(8) 0.0161(3) Uani 1 1 d . . .
C27 C 0.49380(12) 0.74018(8) 0.54042(8) 0.0179(3) Uani 1 1 d . . .
H27A H 0.4858 0.7654 0.5836 0.022 Uiso 1 1 calc R . .
H27B H 0.5595 0.7091 0.5574 0.022 Uiso 1 1 calc R . .
O3 O 0.27953(9) 0.77850(6) 0.54196(6) 0.0182(2) Uani 1 1 d . . .
C31 C 0.28790(12) 0.71589(7) 0.50494(8) 0.0164(3) Uani 1 1 d . . .
C32 C 0.19341(12) 0.67797(8) 0.46564(8) 0.0169(3) Uani 1 1 d . . .
C33 C 0.20711(12) 0.61623(8) 0.42895(8) 0.0179(3) Uani 1 1 d . . .
H33 H 0.1438 0.5893 0.4032 0.022 Uiso 1 1 calc R . .
C34 C 0.31009(12) 0.59229(8) 0.42853(8) 0.0172(3) Uani 1 1 d . . .
C341 C 0.31886(13) 0.52519(8) 0.38531(9) 0.0206(3) Uani 1 1 d . . .
C342 C 0.43609(14) 0.51038(10) 0.38577(10) 0.0285(4) Uani 1 1 d . . .
H34A H 0.4366 0.4675 0.3568 0.043 Uiso 1 1 calc R . .
H34B H 0.4839 0.5030 0.4363 0.043 Uiso 1 1 calc R . .
H34C H 0.4628 0.5512 0.3645 0.043 Uiso 1 1 calc R . .
C343 C 0.27864(18) 0.46037(9) 0.41808(13) 0.0362(4) Uani 1 1 d . . .
H34D H 0.2024 0.4682 0.4163 0.054 Uiso 1 1 calc R . .
H34E H 0.3252 0.4539 0.4691 0.054 Uiso 1 1 calc R . .
H34F H 0.2826 0.4175 0.3898 0.054 Uiso 1 1 calc R . .
C344 C 0.24677(17) 0.53489(11) 0.30531(10) 0.0360(4) Uani 1 1 d . . .
H34G H 0.1704 0.5427 0.3031 0.054 Uiso 1 1 calc R . .
H34H H 0.2512 0.4919 0.2773 0.054 Uiso 1 1 calc R . .
H34I H 0.2727 0.5762 0.2843 0.054 Uiso 1 1 calc R . .
C35 C 0.40158(12) 0.63296(7) 0.46702(8) 0.0170(3) Uani 1 1 d . . .
H35 H 0.4724 0.6182 0.4671 0.020 Uiso 1 1 calc R . .
C36 C 0.39221(12) 0.69457(8) 0.50533(8) 0.0163(3) Uani 1 1 d . . .
C37 C 0.07790(12) 0.70398(8) 0.45798(8) 0.0190(3) Uani 1 1 d . . .
H37A H 0.0300 0.6623 0.4570 0.023 Uiso 1 1 calc R . .
H37B H 0.0804 0.7335 0.5011 0.023 Uiso 1 1 calc R . .
O4 O 0.06618(9) 0.85437(6) 0.45985(6) 0.0213(2) Uani 1 1 d D . .
H4O H 0.1086(16) 0.8863(10) 0.4562(12) 0.026 Uiso 1 1 d D . .
C41 C 0.02935(11) 0.82265(8) 0.39207(8) 0.0170(3) Uani 1 1 d . . .
C42 C -0.00967(11) 0.86324(8) 0.32818(8) 0.0168(3) Uani 1 1 d . . .
C43 C -0.05093(12) 0.82805(8) 0.26085(8) 0.0185(3) Uani 1 1 d . . .
H43 H -0.0779 0.8557 0.2174 0.022 Uiso 1 1 calc R . .
C44 C -0.05384(12) 0.75392(8) 0.25523(8) 0.0188(3) Uani 1 1 d . . .
C441 C -0.09673(14) 0.71531(9) 0.18123(9) 0.0229(3) Uani 1 1 d . . .
C442 C -0.19912(15) 0.67188(11) 0.17763(11) 0.0328(4) Uani 1 1 d . . .
H44A H -0.2552 0.7037 0.1851 0.049 Uiso 1 1 calc R . .
H44B H -0.1799 0.6352 0.2160 0.049 Uiso 1 1 calc R . .
H44C H -0.2279 0.6489 0.1295 0.049 Uiso 1 1 calc R . .
C443 C -0.00696(16) 0.66471(14) 0.17365(13) 0.0433(5) Uani 1 1 d . . .
H44D H -0.0304 0.6437 0.1245 0.065 Uiso 1 1 calc R . .
H44E H 0.0055 0.6266 0.2103 0.065 Uiso 1 1 calc R . .
H44F H 0.0613 0.6915 0.1813 0.065 Uiso 1 1 calc R . .
C444 C -0.1256(3) 0.76679(12) 0.11671(11) 0.0553(7) Uani 1 1 d . . .
H44G H -0.1830 0.7997 0.1202 0.083 Uiso 1 1 calc R . .
H44H H -0.1524 0.7398 0.0708 0.083 Uiso 1 1 calc R . .
H44I H -0.0601 0.7940 0.1175 0.083 Uiso 1 1 calc R . .
C45 C -0.01312(12) 0.71501(8) 0.32049(8) 0.0185(3) Uani 1 1 d . . .
H45 H -0.0143 0.6643 0.3181 0.022 Uiso 1 1 calc R . .
C46 C 0.02906(11) 0.74773(8) 0.38882(8) 0.0176(3) Uani 1 1 d . . .
C47 C 0.00035(12) 0.94414(8) 0.32924(8) 0.0176(3) Uani 1 1 d . . .
H47A H -0.0643 0.9651 0.2917 0.021 Uiso 1 1 calc R . .
H47B H 0.0024 0.9626 0.3778 0.021 Uiso 1 1 calc R . .
O1S O 0.26108(16) 0.77620(10) 0.31708(10) 0.0270(4) Uani 0.680(4) 1 d PD A 1
H1S H 0.2449 0.7326 0.3111 0.041 Uiso 0.680(4) 1 calc PR A 1
C1S C 0.2527(3) 0.80608(15) 0.25194(15) 0.0270(4) Uani 0.680(4) 1 d PD A 1
H1S1 H 0.2624 0.8579 0.2579 0.041 Uiso 0.680(4) 1 calc PR A 1
H1S2 H 0.1800 0.7957 0.2169 0.041 Uiso 0.680(4) 1 calc PR A 1
H1S3 H 0.3095 0.7863 0.2337 0.041 Uiso 0.680(4) 1 calc PR A 1
O1T O 0.2055(4) 0.7995(3) 0.2434(2) 0.0312(10) Uani 0.320(4) 1 d PD A 2
H1T H 0.1917 0.7607 0.2605 0.047 Uiso 0.320(4) 1 calc PR A 2
C1T C 0.3067(5) 0.8100(4) 0.2651(3) 0.0312(10) Uani 0.320(4) 1 d PD A 2
H1T1 H 0.3249 0.8471 0.3030 0.047 Uiso 0.320(4) 1 calc PR A 2
H1T2 H 0.3301 0.8254 0.2238 0.047 Uiso 0.320(4) 1 calc PR A 2
H1T3 H 0.3448 0.7656 0.2855 0.047 Uiso 0.320(4) 1 calc PR A 2

loop_
_atom_site_aniso_label
_atom_site_aniso_U_11
_atom_site_aniso_U_22
_atom_site_aniso_U_33
_atom_site_aniso_U_23
_atom_site_aniso_U_13
_atom_site_aniso_U_12
C1 0.0264(7) 0.0175(6) 0.0187(7) -0.0016(5) 0.0092(6) 0.0024(5)
C2 0.0284(8) 0.0213(7) 0.0203(7) -0.0011(5) 0.0118(6) 0.0043(6)
C3 0.0254(7) 0.0227(7) 0.0161(6) -0.0031(5) 0.0084(6) 0.0010(6)
C4 0.0260(7) 0.0240(7) 0.0173(7) -0.0016(5) 0.0113(6) 0.0009(6)
C5 0.0322(8) 0.0222(7) 0.0170(7) 0.0003(5) 0.0089(6) 0.0004(6)
C6 0.0293(8) 0.0216(7) 0.0158(6) 0.0017(5) 0.0101(6) 0.0008(6)
O1 0.0218(5) 0.0168(5) 0.0141(5) -0.0012(4) 0.0077(4) 0.0001(4)
C11 0.0181(6) 0.0141(6) 0.0144(6) -0.0007(5) 0.0062(5) 0.0006(5)
C12 0.0156(6) 0.0131(6) 0.0167(6) -0.0013(5) 0.0048(5) -0.0001(5)
C13 0.0177(6) 0.0165(6) 0.0187(7) -0.0005(5) 0.0084(5) 0.0003(5)
C14 0.0207(7) 0.0155(6) 0.0152(6) -0.0005(5) 0.0070(5) 0.0015(5)
C141 0.0283(8) 0.0241(7) 0.0158(7) 0.0013(5) 0.0097(6) 0.0033(6)
C142 0.0387(10) 0.0469(11) 0.0249(8) -0.0017(8) 0.0163(8) 0.0099(8)
C143 0.105(2) 0.0289(10) 0.0395(12) 0.0076(8) 0.0425(13) 0.0064(11)
C144 0.0337(11) 0.129(3) 0.0179(9) -0.0072(12) 0.0064(8) -0.0097(13)
C15 0.0174(6) 0.0159(6) 0.0165(6) -0.0011(5) 0.0040(5) 0.0004(5)
C16 0.0156(6) 0.0145(6) 0.0175(6) -0.0009(5) 0.0061(5) 0.0001(5)
C17 0.0150(6) 0.0156(6) 0.0183(6) -0.0023(5) 0.0038(5) -0.0009(5)
O2 0.0214(5) 0.0175(5) 0.0219(5) -0.0026(4) 0.0115(4) -0.0018(4)
C21 0.0137(6) 0.0175(6) 0.0176(6) -0.0039(5) 0.0048(5) -0.0016(5)
C22 0.0133(6) 0.0173(6) 0.0176(6) -0.0008(5) 0.0025(5) -0.0011(5)
C23 0.0144(6) 0.0175(6) 0.0222(7) -0.0014(5) 0.0050(5) 0.0006(5)
C24 0.0137(6) 0.0210(7) 0.0199(7) -0.0030(5) 0.0063(5) -0.0003(5)
C241 0.0198(7) 0.0246(7) 0.0248(7) -0.0022(6) 0.0119(6) 0.0017(5)
C242 0.0394(10) 0.0345(9) 0.0339(9) 0.0034(7) 0.0245(8) 0.0065(7)
C243 0.0200(7) 0.0294(8) 0.0383(9) -0.0024(7) 0.0147(7) 0.0028(6)
C244 0.0304(9) 0.0346(9) 0.0316(9) -0.0122(7) 0.0134(7) -0.0028(7)
C25 0.0148(6) 0.0197(6) 0.0194(7) -0.0009(5) 0.0057(5) -0.0018(5)
C26 0.0129(6) 0.0160(6) 0.0183(6) -0.0022(5) 0.0036(5) -0.0009(5)
C27 0.0164(6) 0.0188(6) 0.0168(6) 0.0005(5) 0.0029(5) -0.0007(5)
O3 0.0232(5) 0.0180(5) 0.0152(5) -0.0001(4) 0.0087(4) 0.0008(4)
C31 0.0184(6) 0.0168(6) 0.0147(6) 0.0016(5) 0.0061(5) 0.0010(5)
C32 0.0162(6) 0.0191(6) 0.0163(6) 0.0038(5) 0.0064(5) 0.0009(5)
C33 0.0162(6) 0.0184(6) 0.0180(6) 0.0017(5) 0.0039(5) -0.0015(5)
C34 0.0189(7) 0.0164(6) 0.0158(6) 0.0011(5) 0.0051(5) 0.0003(5)
C341 0.0212(7) 0.0181(6) 0.0215(7) -0.0036(5) 0.0056(6) 0.0002(5)
C342 0.0240(8) 0.0300(8) 0.0319(9) -0.0105(7) 0.0096(7) 0.0015(6)
C343 0.0427(11) 0.0176(7) 0.0557(12) -0.0039(7) 0.0261(9) -0.0036(7)
C344 0.0359(10) 0.0403(10) 0.0247(8) -0.0122(7) -0.0002(7) 0.0079(8)
C35 0.0162(6) 0.0171(6) 0.0177(6) 0.0016(5) 0.0053(5) 0.0014(5)
C36 0.0166(6) 0.0168(6) 0.0147(6) 0.0018(5) 0.0042(5) -0.0001(5)
C37 0.0157(6) 0.0213(7) 0.0214(7) 0.0031(5) 0.0081(5) 0.0004(5)
O4 0.0236(5) 0.0222(5) 0.0187(5) -0.0010(4) 0.0075(4) -0.0032(4)
C41 0.0126(6) 0.0214(7) 0.0184(6) -0.0002(5) 0.0068(5) -0.0001(5)
C42 0.0124(6) 0.0187(6) 0.0206(7) 0.0002(5) 0.0073(5) 0.0005(5)
C43 0.0154(6) 0.0200(7) 0.0199(7) 0.0017(5) 0.0056(5) -0.0009(5)
C44 0.0169(6) 0.0210(7) 0.0198(7) -0.0017(5) 0.0078(5) -0.0015(5)
C441 0.0245(7) 0.0230(7) 0.0214(7) -0.0033(6) 0.0080(6) -0.0028(6)
C442 0.0250(8) 0.0394(10) 0.0342(9) -0.0126(8) 0.0101(7) -0.0081(7)
C443 0.0260(9) 0.0594(13) 0.0455(12) -0.0293(10) 0.0128(8) -0.0013(8)
C444 0.108(2) 0.0320(10) 0.0203(9) -0.0025(7) 0.0132(11) -0.0147(12)
C45 0.0153(6) 0.0185(6) 0.0235(7) 0.0003(5) 0.0087(5) -0.0002(5)
C46 0.0125(6) 0.0204(7) 0.0218(7) 0.0029(5) 0.0081(5) 0.0010(5)
C47 0.0154(6) 0.0171(6) 0.0214(7) 0.0001(5) 0.0076(5) 0.0005(5)
O1S 0.0314(9) 0.0278(8) 0.0230(8) -0.0017(6) 0.0102(7) -0.0006(7)
C1S 0.0314(9) 0.0278(8) 0.0230(8) -0.0017(6) 0.0102(7) -0.0006(7)
O1T 0.0260(19) 0.042(2) 0.0233(17) -0.0033(14) 0.0046(14) 0.0027(15)
C1T 0.0260(19) 0.042(2) 0.0233(17) -0.0033(14) 0.0046(14) 0.0027(15)

loop_
_atom_type_symbol
_atom_type_description
_atom_type_scat_dispersion_real
_atom_type_scat_dispersion_imag
_atom_type_scat_source
C C 0.0033 0.0016 'International Tables Vol C Tables 4.2.6.8 and 6.1.1.4'
H H 0.0000 0.0000 'International Tables Vol C Tables 4.2.6.8 and 6.1.1.4'
O O 0.0106 0.0060 'International Tables Vol C Tables 4.2.6.8 and 6.1.1.4'

loop_
_geom_angle_atom_site_label_1
_geom_angle_atom_site_label_2
_geom_angle_atom_site_label_3
_geom_angle
O1 C1 C2 108.06(12)
C3 C2 C1 112.17(13)
C4 C3 C2 123.74(15)
C3 C4 C5 124.80(15)
C4 C5 C6 112.36(13)
O3 C6 C5 108.50(12)
C11 O1 C1 114.43(11)
C16 C11 O1 118.21(12)
C16 C11 C12 121.19(13)
O1 C11 C12 120.51(12)
C13 C12 C11 117.87(13)
C13 C12 C17 119.55(13)
C11 C12 C17 122.52(13)
C12 C13 C14 122.81(13)
C15 C14 C13 117.35(13)
C15 C14 C141 122.64(13)
C13 C14 C141 120.00(13)
C144 C141 C142 108.27(17)
C144 C141 C14 112.64(15)
C142 C141 C14 110.15(13)
C144 C141 C143 109.6(2)
C142 C141 C143 107.43(17)
C14 C141 C143 108.58(14)
C14 C15 C16 121.88(13)
C11 C16 C15 118.84(13)
C11 C16 C47 120.71(13)
C15 C16 C47 120.15(13)
C12 C17 C26 111.98(11)
O2 C21 C26 117.91(13)
O2 C21 C22 121.43(13)
C26 C21 C22 120.64(13)
C23 C22 C21 118.50(13)
C23 C22 C27 120.00(13)
C21 C22 C27 121.34(13)
C22 C23 C24 122.55(13)
C25 C24 C23 117.32(13)
C25 C24 C241 123.02(14)
C23 C24 C241 119.63(13)
C24 C241 C242 112.44(13)
C24 C241 C243 109.85(13)
C242 C241 C243 108.28(14)
C24 C241 C244 108.38(13)
C242 C241 C244 108.23(15)
C243 C241 C244 109.62(14)
C24 C25 C26 122.13(14)
C21 C26 C25 118.84(13)
C21 C26 C17 120.42(13)
C25 C26 C17 120.70(13)
C22 C27 C36 110.46(12)
C31 O3 C6 114.23(11)
O3 C31 C36 118.01(13)
O3 C31 C32 120.46(13)
C36 C31 C32 121.46(13)
C33 C32 C31 117.73(13)
C33 C32 C37 119.57(13)
C31 C32 C37 122.59(13)
C32 C33 C34 122.81(13)
C35 C34 C33 117.27(13)
C35 C34 C341 122.64(13)
C33 C34 C341 120.07(13)
C342 C341 C34 112.98(13)
C342 C341 C343 108.44(14)
C34 C341 C343 109.35(13)
C342 C341 C344 107.62(14)
C34 C341 C344 108.90(13)
C343 C341 C344 109.49(16)
C36 C35 C34 122.03(13)
C35 C36 C31 118.66(13)
C35 C36 C27 119.37(13)
C31 C36 C27 121.74(13)
C46 C37 C32 111.85(12)
O4 C41 C42 121.33(13)
O4 C41 C46 118.00(13)
C42 C41 C46 120.64(14)
C41 C42 C43 118.92(13)
C41 C42 C47 121.74(13)
C43 C42 C47 119.14(13)
C44 C43 C42 122.31(14)
C43 C44 C45 117.11(14)
C43 C44 C441 122.32(14)
C45 C44 C441 120.56(14)
C444 C441 C442 108.62(18)
C444 C441 C44 112.44(14)
C442 C441 C44 109.81(13)
C444 C441 C443 107.82(19)
C442 C441 C443 109.24(15)
C44 C441 C443 108.84(14)
C46 C45 C44 122.62(14)
C45 C46 C41 118.39(13)
C45 C46 C37 121.20(13)
C41 C46 C37 120.37(13)
C16 C47 C42 109.68(11)

loop_
_geom_bond_atom_site_label_1
_geom_bond_atom_site_label_2
_geom_bond_distance
C1 O1 1.4475(17)
C1 C2 1.522(2)
C2 C3 1.501(2)
C3 C4 1.325(2)
C4 C5 1.500(2)
C5 C6 1.521(2)
C6 O3 1.4471(18)
O1 C11 1.3946(17)
C11 C16 1.394(2)
C11 C12 1.4010(19)
C12 C13 1.395(2)
C12 C17 1.5154(19)
C13 C14 1.396(2)
C14 C15 1.396(2)
C14 C141 1.534(2)
C141 C144 1.504(3)
C141 C142 1.529(2)
C141 C143 1.545(3)
C15 C16 1.398(2)
C16 C47 1.5165(19)
C17 C26 1.5213(19)
O2 C21 1.3687(17)
C21 C26 1.397(2)
C21 C22 1.405(2)
C22 C23 1.389(2)
C22 C27 1.519(2)
C23 C24 1.400(2)
C24 C25 1.394(2)
C24 C241 1.531(2)
C241 C242 1.531(2)
C241 C243 1.536(2)
C241 C244 1.541(2)
C25 C26 1.398(2)
C27 C36 1.524(2)
O3 C31 1.3940(17)
C31 C36 1.396(2)
C31 C32 1.400(2)
C32 C33 1.395(2)
C32 C37 1.523(2)
C33 C34 1.399(2)
C34 C35 1.397(2)
C34 C341 1.531(2)
C341 C342 1.529(2)
C341 C343 1.532(2)
C341 C344 1.533(2)
C35 C36 1.395(2)
C37 C46 1.517(2)
O4 C41 1.3732(18)
C41 C42 1.396(2)
C41 C46 1.404(2)
C42 C43 1.399(2)
C42 C47 1.519(2)
C43 C44 1.391(2)
C44 C45 1.401(2)
C44 C441 1.534(2)
C441 C444 1.522(3)
C441 C442 1.529(2)
C441 C443 1.535(3)
C45 C46 1.394(2)
O1S C1S 1.347(3)
O1T C1T 1.247(5)

loop_
_geom_hbond_atom_site_label_D
_geom_hbond_atom_site_label_H
_geom_hbond_atom_site_label_A
_geom_hbond_distance_DH
_geom_hbond_distance_HA
_geom_hbond_distance_DA
_geom_hbond_angle_DHA
O2 H2O O3 0.842(15) 1.864(16) 2.7023(15) 174(2)
O4 H4O O1 0.828(16) 1.958(16) 2.7849(15) 177(2)
